data_4069684
loop_
_publ_author_name
'Ryabov, Alexey N.'
'Izmer, Vyatcheslav V.'
'Tzarev, Alexey A.'
'Uborsky, Dmitry V.'
'Asachenko, Andrey F.'
'Nikulin, Mikhail V.'
'Canich, Jo Ann M.'
'Voskoboynikov, Alexander Z.'

_publ_section_title
;
 Palladium-Catalyzed Cross-Coupling Reactions of Bromo-Substituted Group 4
 Metallocenes
;
_journal_issue 13
_journal_name_full Organometallics
_journal_page_first 3614
_journal_paper_doi 10.1021/om900353m
_journal_volume 28
_journal_year 2009
_chemical_formula_moiety 'C29 H32 Cl2 O2 Zr'
_chemical_formula_sum 'C29 H32 Cl2 O2 Zr'
_chemical_formula_weight 574.67
_chemical_name_systematic
; 
 ? 
;
_space_group_IT_number 14
_symmetry_cell_setting monoclinic
_symmetry_space_group_name_Hall '-P 2ybc'
_symmetry_space_group_name_H-M 'P 1 21/c 1'
_atom_sites_solution_hydrogens geom
_atom_sites_solution_primary direct
_atom_sites_solution_secondary difmap
_audit_creation_method SHELXL-97
_cell_angle_alpha 90.00
_cell_angle_beta 91.6630(10)
_cell_angle_gamma 90.00
_cell_formula_units_Z 4
_cell_length_a 12.2302(6)
_cell_length_b 26.2850(14)
_cell_length_c 8.1067(4)
_cell_measurement_reflns_used 4884
_cell_measurement_temperature 100(2)
_cell_measurement_theta_max 27.73
_cell_measurement_theta_min 2.63
_cell_volume 2605.0(2)
_computing_cell_refinement 'APEX2 (Bruker, 2005)'
_computing_data_collection 'APEX2 (Bruker, 2005)'
_computing_data_reduction 'APEX2 (Bruker, 2005)'
_computing_molecular_graphics 'SHELXTL ver. 5.1 (Sheldrick, 1998)'
_computing_publication_material 'SHELXTL ver. 5.1 (Sheldrick, 1998)'
_computing_structure_refinement 'SHELXTL ver. 5.1 (Sheldrick, 1998)'
_computing_structure_solution 'SHELXTL ver. 5.1 (Sheldrick, 1998)'
_diffrn_ambient_temperature 100(2)
_diffrn_measured_fraction_theta_full 0.994
_diffrn_measured_fraction_theta_max 0.994
_diffrn_measurement_device_type 'Bruker Apex 2 CCD area detector'
_diffrn_measurement_method 'omega scans'
_diffrn_radiation_monochromator graphite
_diffrn_radiation_source 'fine-focus sealed tube'
_diffrn_radiation_type MoK\a
_diffrn_radiation_wavelength 0.71073
_diffrn_reflns_av_R_equivalents 0.0610
_diffrn_reflns_av_sigmaI/netI 0.0473
_diffrn_reflns_limit_h_max 16
_diffrn_reflns_limit_h_min -16
_diffrn_reflns_limit_k_max 34
_diffrn_reflns_limit_k_min -34
_diffrn_reflns_limit_l_max 10
_diffrn_reflns_limit_l_min -10
_diffrn_reflns_number 29116
_diffrn_reflns_theta_full 28.00
_diffrn_reflns_theta_max 28.00
_diffrn_reflns_theta_min 1.55
_exptl_absorpt_coefficient_mu 0.652
_exptl_absorpt_correction_T_max 0.964
_exptl_absorpt_correction_T_min 0.847
_exptl_absorpt_correction_type multi-scan
_exptl_absorpt_process_details 'Apex2 (Bruker, 2005)'
_exptl_crystal_colour yellow
_exptl_crystal_density_diffrn 1.465
_exptl_crystal_density_method 'not measured'
_exptl_crystal_description plate
_exptl_crystal_F_000 1184
_exptl_crystal_size_max 0.34
_exptl_crystal_size_mid 0.21
_exptl_crystal_size_min 0.06
_refine_diff_density_max 1.136
_refine_diff_density_min -0.770
_refine_diff_density_rms 0.094
_refine_ls_extinction_method none
_refine_ls_goodness_of_fit_ref 1.003
_refine_ls_hydrogen_treatment constr
_refine_ls_matrix_type full
_refine_ls_number_parameters 314
_refine_ls_number_reflns 6265
_refine_ls_number_restraints 0
_refine_ls_restrained_S_all 1.003
_refine_ls_R_factor_all 0.0622
_refine_ls_R_factor_gt 0.0414
_refine_ls_shift/su_max 0.001
_refine_ls_shift/su_mean 0.000
_refine_ls_structure_factor_coef Fsqd
_refine_ls_weighting_details 'calc w=1/[\s^2^(Fo^2^)+(0.0200P)^2^+7.6000P] where P=(Fo^2^+2Fc^2^)/3'
_refine_ls_weighting_scheme calc
_refine_ls_wR_factor_gt 0.0851
_refine_ls_wR_factor_ref 0.0955
_reflns_number_gt 4830
_reflns_number_total 6265
_reflns_threshold_expression I>2\s(I)
_cod_data_source_file om900353m_si_002.cif
_cod_data_source_block 26
_cod_depositor_comments
;
The following automatic conversions were performed:

'_symmetry_cell_setting' value 'Monoclinic' changed to 'monoclinic'
according to /home/saulius/struct/CIF-dictionaries/cif_core.dic
dictionary named 'cif_core.dic' version 2.4.2 from 2011-04-26.

Automatic conversion script
Id: cif_fix_values 1715 2011-07-08 13:25:40Z adriana 
;
_cod_original_sg_symbol_H-M 'P 21/c'
_cod_database_code 4069684

loop_
_symmetry_equiv_pos_as_xyz
'x, y, z'
'-x, y+1/2, -z+1/2'
'-x, -y, -z'
'x, -y-1/2, z-1/2'

loop_
_atom_site_label
_atom_site_type_symbol
_atom_site_fract_x
_atom_site_fract_y
_atom_site_fract_z
_atom_site_U_iso_or_equiv
_atom_site_adp_type
_atom_site_occupancy
_atom_site_symmetry_multiplicity
_atom_site_calc_flag
_atom_site_refinement_flags
Zr1 Zr 0.18512(2) 0.108717(11) 0.82875(3) 0.01623(8) Uani 1 1 d .
Cl1 Cl 0.18016(6) 0.05244(3) 1.07742(8) 0.01752(15) Uani 1 1 d .
Cl2 Cl 0.16231(6) 0.18700(3) 0.98352(11) 0.02557(18) Uani 1 1 d .
O1 O -0.4066(2) 0.19217(10) 1.4481(3) 0.0362(6) Uani 1 1 d .
O2 O -0.30934(19) 0.12243(9) 1.5187(3) 0.0271(5) Uani 1 1 d .
C1 C -0.0845(2) 0.16865(12) 0.8278(4) 0.0196(6) Uani 1 1 d .
C2 C -0.0244(2) 0.12677(12) 0.7635(4) 0.0189(6) Uani 1 1 d .
C3 C -0.0117(2) 0.07464(11) 0.8122(4) 0.0195(6) Uani 1 1 d .
H3A H -0.0503 0.0580 0.9049 0.023 Uiso 1 1 calc R
C4 C 0.0495(3) 0.04900(12) 0.6935(4) 0.0216(6) Uani 1 1 d .
C5 C 0.0826(3) 0.08495(12) 0.5746(4) 0.0205(6) Uani 1 1 d .
H5A H 0.1160 0.0764 0.4669 0.025 Uiso 1 1 calc R
C6 C 0.0360(3) 0.13310(12) 0.6155(4) 0.0195(6) Uani 1 1 d .
C7 C 0.0395(3) 0.18090(12) 0.5347(4) 0.0225(7) Uani 1 1 d .
H7A H 0.0809 0.1855 0.4386 0.027 Uiso 1 1 calc R
C8 C -0.0184(3) 0.21992(13) 0.5995(4) 0.0254(7) Uani 1 1 d .
H8A H -0.0168 0.2523 0.5474 0.030 Uiso 1 1 calc R
C9 C -0.0806(3) 0.21376(12) 0.7414(4) 0.0223(7) Uani 1 1 d .
H9A H -0.1217 0.2419 0.7793 0.027 Uiso 1 1 calc R
C10 C 0.0765(3) -0.00692(12) 0.6963(4) 0.0259(7) Uani 1 1 d .
H10A H 0.0107 -0.0265 0.7206 0.039 Uiso 1 1 calc R
H10B H 0.1331 -0.0135 0.7817 0.039 Uiso 1 1 calc R
H10C H 0.1033 -0.0172 0.5885 0.039 Uiso 1 1 calc R
C11 C -0.1483(3) 0.16558(12) 0.9796(4) 0.0205(6) Uani 1 1 d .
C12 C -0.1123(3) 0.13672(12) 1.1160(4) 0.0211(6) Uani 1 1 d .
H12A H -0.0458 0.1182 1.1108 0.025 Uiso 1 1 calc R
C13 C -0.1721(3) 0.13475(12) 1.2583(4) 0.0225(7) Uani 1 1 d .
H13A H -0.1474 0.1145 1.3488 0.027 Uiso 1 1 calc R
C14 C -0.2691(3) 0.16269(12) 1.2684(4) 0.0218(7) Uani 1 1 d .
C15 C -0.3034(3) 0.19268(12) 1.1364(4) 0.0237(7) Uani 1 1 d .
H15A H -0.3679 0.2126 1.1439 0.028 Uiso 1 1 calc R
C16 C -0.2445(3) 0.19376(12) 0.9941(4) 0.0227(7) Uani 1 1 d .
H16A H -0.2698 0.2141 0.9040 0.027 Uiso 1 1 calc R
C17 C -0.3355(3) 0.16145(13) 1.4191(4) 0.0251(7) Uani 1 1 d .
C18 C -0.3707(3) 0.11917(14) 1.6683(4) 0.0291(8) Uani 1 1 d .
H18A H -0.4491 0.1134 1.6409 0.035 Uiso 1 1 calc R
H18B H -0.3637 0.1513 1.7314 0.035 Uiso 1 1 calc R
C19 C -0.3256(3) 0.07568(13) 1.7691(4) 0.0298(8) Uani 1 1 d .
H19A H -0.3612 0.0748 1.8758 0.045 Uiso 1 1 calc R
H19B H -0.2466 0.0802 1.7870 0.045 Uiso 1 1 calc R
H19C H -0.3396 0.0437 1.7102 0.045 Uiso 1 1 calc R
C20 C 0.3303(3) 0.13379(12) 0.6289(4) 0.0212(6) Uani 1 1 d .
C21 C 0.3671(3) 0.15309(12) 0.7845(4) 0.0226(7) Uani 1 1 d .
C22 C 0.3873(2) 0.11157(13) 0.8921(4) 0.0224(6) Uani 1 1 d .
C23 C 0.3668(3) 0.06602(12) 0.8010(4) 0.0202(6) Uani 1 1 d .
C24 C 0.3328(2) 0.07966(12) 0.6387(4) 0.0199(6) Uani 1 1 d .
C25 C 0.3125(3) 0.16473(14) 0.4750(4) 0.0311(8) Uani 1 1 d .
H25A H 0.3834 0.1729 0.4281 0.047 Uiso 1 1 calc R
H25B H 0.2743 0.1963 0.5018 0.047 Uiso 1 1 calc R
H25C H 0.2683 0.1452 0.3946 0.047 Uiso 1 1 calc R
C26 C 0.3917(3) 0.20808(13) 0.8183(5) 0.0367(9) Uani 1 1 d .
H26A H 0.4633 0.2167 0.7748 0.055 Uiso 1 1 calc R
H26B H 0.3927 0.2141 0.9376 0.055 Uiso 1 1 calc R
H26C H 0.3354 0.2294 0.7647 0.055 Uiso 1 1 calc R
C27 C 0.4314(3) 0.11498(16) 1.0667(4) 0.0316(8) Uani 1 1 d .
H27A H 0.5115 0.1158 1.0667 0.047 Uiso 1 1 calc R
H27B H 0.4073 0.0853 1.1290 0.047 Uiso 1 1 calc R
H27C H 0.4041 0.1460 1.1181 0.047 Uiso 1 1 calc R
C28 C 0.3888(3) 0.01241(13) 0.8562(5) 0.0295(8) Uani 1 1 d .
H28A H 0.4604 0.0016 0.8180 0.044 Uiso 1 1 calc R
H28B H 0.3320 -0.0101 0.8097 0.044 Uiso 1 1 calc R
H28C H 0.3884 0.0108 0.9770 0.044 Uiso 1 1 calc R
C29 C 0.3255(3) 0.04301(13) 0.4960(4) 0.0283(8) Uani 1 1 d .
H29A H 0.3993 0.0329 0.4654 0.042 Uiso 1 1 calc R
H29B H 0.2882 0.0595 0.4016 0.042 Uiso 1 1 calc R
H29C H 0.2843 0.0128 0.5281 0.042 Uiso 1 1 calc R

loop_
_atom_site_aniso_label
_atom_site_aniso_U_11
_atom_site_aniso_U_22
_atom_site_aniso_U_33
_atom_site_aniso_U_23
_atom_site_aniso_U_13
_atom_site_aniso_U_12
Zr1 0.01710(14) 0.01651(14) 0.01518(14) -0.00070(12) 0.00198(10) -0.00046(12)
Cl1 0.0129(3) 0.0276(4) 0.0120(3) 0.0092(3) 0.0000(2) -0.0024(3)
Cl2 0.0161(4) 0.0240(4) 0.0367(4) -0.0155(3) 0.0026(3) 0.0010(3)
O1 0.0340(14) 0.0344(14) 0.0409(15) -0.0009(12) 0.0132(12) 0.0088(12)
O2 0.0258(12) 0.0278(13) 0.0283(12) 0.0026(10) 0.0103(10) 0.0023(10)
C1 0.0157(14) 0.0213(15) 0.0216(15) -0.0002(12) -0.0024(12) -0.0003(12)
C2 0.0152(14) 0.0208(15) 0.0206(15) -0.0003(12) -0.0027(12) -0.0037(11)
C3 0.0177(15) 0.0187(15) 0.0220(15) 0.0011(12) -0.0017(12) -0.0031(12)
C4 0.0204(15) 0.0185(15) 0.0257(16) -0.0029(13) -0.0019(13) -0.0039(12)
C5 0.0221(16) 0.0216(15) 0.0176(15) -0.0028(12) -0.0024(12) -0.0007(13)
C6 0.0196(15) 0.0198(15) 0.0190(15) 0.0003(12) -0.0029(12) -0.0023(12)
C7 0.0229(16) 0.0247(16) 0.0199(15) 0.0049(13) -0.0005(13) -0.0016(13)
C8 0.0270(17) 0.0224(16) 0.0267(17) 0.0082(13) -0.0019(14) -0.0003(14)
C9 0.0194(15) 0.0199(15) 0.0276(17) 0.0020(13) -0.0014(13) 0.0018(12)
C10 0.0267(17) 0.0177(15) 0.0332(18) -0.0048(14) 0.0012(14) -0.0020(13)
C11 0.0192(15) 0.0165(14) 0.0257(16) -0.0005(12) -0.0002(13) -0.0028(12)
C12 0.0185(15) 0.0189(15) 0.0261(16) 0.0000(13) 0.0030(12) 0.0001(12)
C13 0.0241(16) 0.0197(15) 0.0238(16) 0.0002(13) 0.0015(13) 0.0002(13)
C14 0.0187(15) 0.0188(15) 0.0280(17) -0.0021(13) 0.0027(13) -0.0025(12)
C15 0.0176(15) 0.0189(15) 0.0346(18) -0.0026(13) 0.0026(13) 0.0012(12)
C16 0.0210(16) 0.0183(15) 0.0286(17) 0.0001(13) -0.0001(13) -0.0006(12)
C17 0.0214(16) 0.0237(16) 0.0305(18) -0.0037(14) 0.0053(14) -0.0023(13)
C18 0.0268(18) 0.036(2) 0.0249(17) -0.0042(14) 0.0092(14) -0.0001(15)
C19 0.0314(19) 0.0297(18) 0.0287(18) -0.0027(14) 0.0076(15) -0.0048(15)
C20 0.0195(15) 0.0233(16) 0.0213(16) 0.0011(13) 0.0068(12) 0.0012(12)
C21 0.0173(15) 0.0209(16) 0.0301(17) -0.0055(13) 0.0089(13) -0.0031(12)
C22 0.0171(15) 0.0296(17) 0.0207(15) -0.0037(14) 0.0049(12) -0.0017(13)
C23 0.0193(15) 0.0214(15) 0.0199(15) 0.0022(12) 0.0041(12) 0.0018(12)
C24 0.0183(15) 0.0219(15) 0.0198(15) -0.0034(12) 0.0039(12) 0.0026(12)
C25 0.0285(18) 0.0329(19) 0.0325(19) 0.0131(15) 0.0104(15) 0.0052(15)
C26 0.033(2) 0.0224(17) 0.055(3) -0.0118(17) 0.0173(18) -0.0083(15)
C27 0.0237(17) 0.049(2) 0.0217(16) -0.0083(16) 0.0009(13) -0.0035(16)
C28 0.0274(18) 0.0267(18) 0.0344(19) 0.0066(15) 0.0005(15) 0.0059(14)
C29 0.0280(18) 0.0325(19) 0.0246(17) -0.0105(14) 0.0033(14) 0.0024(15)

loop_
_atom_type_symbol
_atom_type_description
_atom_type_scat_dispersion_real
_atom_type_scat_dispersion_imag
_atom_type_scat_source
C C 0.0033 0.0016 'International Tables Vol C Tables 4.2.6.8 and 6.1.1.4'
H H 0.0000 0.0000 'International Tables Vol C Tables 4.2.6.8 and 6.1.1.4'
O O 0.0106 0.0060 'International Tables Vol C Tables 4.2.6.8 and 6.1.1.4'
Cl Cl 0.1484 0.1585 'International Tables Vol C Tables 4.2.6.8 and 6.1.1.4'
Zr Zr -2.9673 0.5597 'International Tables Vol C Tables 4.2.6.8 and 6.1.1.4'

loop_
_geom_angle_atom_site_label_1
_geom_angle_atom_site_label_2
_geom_angle_atom_site_label_3
_geom_angle
Cl2 Zr1 C5 125.71(8)
Cl2 Zr1 Cl1 94.52(3)
C5 Zr1 Cl1 120.04(8)
Cl2 Zr1 C23 122.76(8)
C5 Zr1 C23 104.06(10)
Cl1 Zr1 C23 81.36(7)
Cl2 Zr1 C22 89.79(8)
C5 Zr1 C22 130.80(10)
Cl1 Zr1 C22 84.25(8)
C23 Zr1 C22 33.01(10)
Cl2 Zr1 C4 132.07(8)
C5 Zr1 C4 33.08(10)
Cl1 Zr1 C4 87.20(8)
C23 Zr1 C4 104.89(10)
C22 Zr1 C4 137.85(11)
Cl2 Zr1 C20 101.75(8)
C5 Zr1 C20 83.10(11)
Cl1 Zr1 C20 134.83(8)
C23 Zr1 C20 54.38(10)
C22 Zr1 C20 54.35(10)
C4 Zr1 C20 110.52(11)
Cl2 Zr1 C24 131.74(7)
C5 Zr1 C24 76.62(10)
Cl1 Zr1 C24 110.31(7)
C23 Zr1 C24 32.66(10)
C22 Zr1 C24 54.32(10)
C4 Zr1 C24 91.12(10)
C20 Zr1 C24 32.78(10)
Cl2 Zr1 C21 78.39(7)
C5 Zr1 C21 115.12(11)
Cl1 Zr1 C21 115.20(8)
C23 Zr1 C21 53.98(10)
C22 Zr1 C21 32.46(11)
C4 Zr1 C21 142.48(10)
C20 Zr1 C21 32.53(10)
C24 Zr1 C21 53.82(10)
Cl2 Zr1 C6 92.67(7)
C5 Zr1 C6 33.05(10)
Cl1 Zr1 C6 131.22(7)
C23 Zr1 C6 131.94(10)
C22 Zr1 C6 144.00(10)
C4 Zr1 C6 54.03(10)
C20 Zr1 C6 90.10(10)
C24 Zr1 C6 99.90(10)
C21 Zr1 C6 113.51(10)
Cl2 Zr1 C3 101.58(7)
C5 Zr1 C3 54.10(10)
Cl1 Zr1 C3 77.95(7)
C23 Zr1 C3 132.17(10)
C22 Zr1 C3 159.50(10)
C4 Zr1 C3 32.15(10)
C20 Zr1 C3 137.12(10)
C24 Zr1 C3 123.25(10)
C21 Zr1 C3 166.85(10)
C6 Zr1 C3 53.36(10)
Cl2 Zr1 C2 79.99(7)
C5 Zr1 C2 53.89(10)
Cl1 Zr1 C2 102.78(7)
C23 Zr1 C2 156.82(10)
C22 Zr1 C2 167.95(10)
C4 Zr1 C2 53.21(10)
C20 Zr1 C2 121.32(10)
C24 Zr1 C2 129.64(10)
C21 Zr1 C2 137.32(10)
C6 Zr1 C2 32.00(10)
C3 Zr1 C2 31.88(9)
C17 O2 C18 115.5(3)
C9 C1 C2 116.8(3)
C9 C1 C11 119.8(3)
C2 C1 C11 123.4(3)
C1 C2 C3 133.5(3)
C1 C2 C6 119.8(3)
C3 C2 C6 106.7(3)
C1 C2 Zr1 124.8(2)
C3 C2 Zr1 71.14(17)
C6 C2 Zr1 70.72(17)
C4 C3 C2 108.9(3)
C4 C3 Zr1 71.76(17)
C2 C3 Zr1 76.97(17)
C4 C3 H3A 125.2
C2 C3 H3A 125.2
Zr1 C3 H3A 125.2
C3 C4 C5 108.3(3)
C3 C4 C10 125.3(3)
C5 C4 C10 126.5(3)
C3 C4 Zr1 76.09(17)
C5 C4 Zr1 71.47(17)
C10 C4 Zr1 117.5(2)
C4 C5 C6 108.0(3)
C4 C5 Zr1 75.45(18)
C6 C5 Zr1 77.21(17)
C4 C5 H5A 125.2
C6 C5 H5A 125.2
Zr1 C5 H5A 125.2
C7 C6 C5 131.3(3)
C7 C6 C2 120.8(3)
C5 C6 C2 108.0(3)
C7 C6 Zr1 120.2(2)
C5 C6 Zr1 69.75(17)
C2 C6 Zr1 77.27(17)
C8 C7 C6 117.8(3)
C8 C7 H7A 121.1
C6 C7 H7A 121.1
C7 C8 C9 121.9(3)
C7 C8 H8A 119.0
C9 C8 H8A 119.0
C1 C9 C8 122.8(3)
C1 C9 H9A 118.6
C8 C9 H9A 118.6
C4 C10 H10A 109.5
C4 C10 H10B 109.5
H10A C10 H10B 109.5
C4 C10 H10C 109.5
H10A C10 H10C 109.5
H10B C10 H10C 109.5
C16 C11 C12 117.8(3)
C16 C11 C1 120.5(3)
C12 C11 C1 121.7(3)
C13 C12 C11 121.1(3)
C13 C12 H12A 119.4
C11 C12 H12A 119.4
C12 C13 C14 119.9(3)
C12 C13 H13A 120.1
C14 C13 H13A 120.1
C15 C14 C13 119.5(3)
C15 C14 C17 119.1(3)
C13 C14 C17 121.4(3)
C16 C15 C14 120.3(3)
C16 C15 H15A 119.9
C14 C15 H15A 119.9
C15 C16 C11 121.4(3)
C15 C16 H16A 119.3
C11 C16 H16A 119.3
O1 C17 O2 123.5(3)
O1 C17 C14 123.8(3)
O2 C17 C14 112.7(3)
O2 C18 C19 108.0(3)
O2 C18 H18A 110.1
C19 C18 H18A 110.1
O2 C18 H18B 110.1
C19 C18 H18B 110.1
H18A C18 H18B 108.4
C18 C19 H19A 109.5
C18 C19 H19B 109.5
H19A C19 H19B 109.5
C18 C19 H19C 109.5
H19A C19 H19C 109.5
H19B C19 H19C 109.5
C21 C20 C24 107.5(3)
C21 C20 C25 125.4(3)
C24 C20 C25 126.2(3)
C21 C20 Zr1 74.57(17)
C24 C20 Zr1 73.64(18)
C25 C20 Zr1 126.0(2)
C22 C21 C20 108.5(3)
C22 C21 C26 126.9(3)
C20 C21 C26 124.3(3)
C22 C21 Zr1 72.42(17)
C20 C21 Zr1 72.89(17)
C26 C21 Zr1 126.0(2)
C21 C22 C23 107.7(3)
C21 C22 C27 125.9(3)
C23 C22 C27 126.2(3)
C21 C22 Zr1 75.12(18)
C23 C22 Zr1 73.22(18)
C27 C22 Zr1 121.2(2)
C24 C23 C22 108.2(3)
C24 C23 C28 124.1(3)
C22 C23 C28 127.4(3)
C24 C23 Zr1 74.49(18)
C22 C23 Zr1 73.77(18)
C28 C23 Zr1 123.1(2)
C23 C24 C20 108.1(3)
C23 C24 C29 124.2(3)
C20 C24 C29 126.5(3)
C23 C24 Zr1 72.85(17)
C20 C24 Zr1 73.58(18)
C29 C24 Zr1 129.4(2)
C20 C25 H25A 109.5
C20 C25 H25B 109.5
H25A C25 H25B 109.5
C20 C25 H25C 109.5
H25A C25 H25C 109.5
H25B C25 H25C 109.5
C21 C26 H26A 109.5
C21 C26 H26B 109.5
H26A C26 H26B 109.5
C21 C26 H26C 109.5
H26A C26 H26C 109.5
H26B C26 H26C 109.5
C22 C27 H27A 109.5
C22 C27 H27B 109.5
H27A C27 H27B 109.5
C22 C27 H27C 109.5
H27A C27 H27C 109.5
H27B C27 H27C 109.5
C23 C28 H28A 109.5
C23 C28 H28B 109.5
H28A C28 H28B 109.5
C23 C28 H28C 109.5
H28A C28 H28C 109.5
H28B C28 H28C 109.5
C24 C29 H29A 109.5
C24 C29 H29B 109.5
H29A C29 H29B 109.5
C24 C29 H29C 109.5
H29A C29 H29C 109.5
H29B C29 H29C 109.5

loop_
_geom_bond_atom_site_label_1
_geom_bond_atom_site_label_2
_geom_bond_distance
Zr1 Cl2 2.4303(8)
Zr1 C5 2.461(3)
Zr1 Cl1 2.5025(7)
Zr1 C23 2.505(3)
Zr1 C22 2.512(3)
Zr1 C4 2.513(3)
Zr1 C20 2.525(3)
Zr1 C24 2.526(3)
Zr1 C21 2.547(3)
Zr1 C6 2.558(3)
Zr1 C3 2.568(3)
Zr1 C2 2.644(3)
O1 C17 1.215(4)
O2 C17 1.339(4)
O2 C18 1.447(4)
C1 C9 1.378(4)
C1 C2 1.431(4)
C1 C11 1.479(4)
C2 C3 1.433(4)
C2 C6 1.436(4)
C3 C4 1.408(4)
C3 H3A 1.0000
C4 C5 1.417(4)
C4 C10 1.506(4)
C5 C6 1.431(4)
C5 H5A 1.0000
C6 C7 1.418(4)
C7 C8 1.360(5)
C7 H7A 0.9500
C8 C9 1.406(5)
C8 H8A 0.9500
C9 H9A 0.9500
C10 H10A 0.9800
C10 H10B 0.9800
C10 H10C 0.9800
C11 C16 1.398(4)
C11 C12 1.402(4)
C12 C13 1.384(4)
C12 H12A 0.9500
C13 C14 1.399(4)
C13 H13A 0.9500
C14 C15 1.385(5)
C14 C17 1.487(4)
C15 C16 1.378(5)
C15 H15A 0.9500
C16 H16A 0.9500
C18 C19 1.501(5)
C18 H18A 0.9900
C18 H18B 0.9900
C19 H19A 0.9800
C19 H19B 0.9800
C19 H19C 0.9800
C20 C21 1.421(5)
C20 C24 1.425(4)
C20 C25 1.500(4)
C21 C22 1.414(5)
C21 C26 1.500(4)
C22 C23 1.425(4)
C22 C27 1.502(4)
C23 C24 1.415(4)
C23 C28 1.501(4)
C24 C29 1.506(4)
C25 H25A 0.9800
C25 H25B 0.9800
C25 H25C 0.9800
C26 H26A 0.9800
C26 H26B 0.9800
C26 H26C 0.9800
C27 H27A 0.9800
C27 H27B 0.9800
C27 H27C 0.9800
C28 H28A 0.9800
C28 H28B 0.9800
C28 H28C 0.9800
C29 H29A 0.9800
C29 H29B 0.9800
C29 H29C 0.9800

loop_
_geom_torsion_atom_site_label_1
_geom_torsion_atom_site_label_2
_geom_torsion_atom_site_label_3
_geom_torsion_atom_site_label_4
_geom_torsion
C9 C1 C2 C3 -177.1(3)
C11 C1 C2 C3 3.2(5)
C9 C1 C2 C6 -0.1(4)
C11 C1 C2 C6 -179.7(3)
C9 C1 C2 Zr1 86.2(3)
C11 C1 C2 Zr1 -93.5(3)
Cl2 Zr1 C2 C1 -1.7(2)
C5 Zr1 C2 C1 -151.2(3)
Cl1 Zr1 C2 C1 90.7(3)
C23 Zr1 C2 C1 -171.3(2)
C22 Zr1 C2 C1 -34.0(6)
C4 Zr1 C2 C1 167.3(3)
C20 Zr1 C2 C1 -99.4(3)
C24 Zr1 C2 C1 -138.7(2)
C21 Zr1 C2 C1 -62.1(3)
C6 Zr1 C2 C1 -113.5(3)
C3 Zr1 C2 C1 130.4(3)
Cl2 Zr1 C2 C3 -132.05(18)
C5 Zr1 C2 C3 78.38(19)
Cl1 Zr1 C2 C3 -39.64(18)
C23 Zr1 C2 C3 58.3(3)
C22 Zr1 C2 C3 -164.4(4)
C4 Zr1 C2 C3 36.93(18)
C20 Zr1 C2 C3 130.22(18)
C24 Zr1 C2 C3 90.9(2)
C21 Zr1 C2 C3 167.48(17)
C6 Zr1 C2 C3 116.1(3)
Cl2 Zr1 C2 C6 111.81(17)
C5 Zr1 C2 C6 -37.76(17)
Cl1 Zr1 C2 C6 -155.78(16)
C23 Zr1 C2 C6 -57.8(3)
C22 Zr1 C2 C6 79.4(5)
C4 Zr1 C2 C6 -79.21(19)
C20 Zr1 C2 C6 14.1(2)
C24 Zr1 C2 C6 -25.2(2)
C21 Zr1 C2 C6 51.3(2)
C3 Zr1 C2 C6 -116.1(3)
C1 C2 C3 C4 174.3(3)
C6 C2 C3 C4 -3.0(3)
Zr1 C2 C3 C4 -65.2(2)
C1 C2 C3 Zr1 -120.5(3)
C6 C2 C3 Zr1 62.2(2)
Cl2 Zr1 C3 C4 163.56(17)
C5 Zr1 C3 C4 37.61(18)
Cl1 Zr1 C3 C4 -104.23(18)
C23 Zr1 C3 C4 -37.9(2)
C22 Zr1 C3 C4 -73.9(3)
C20 Zr1 C3 C4 41.8(2)
C24 Zr1 C3 C4 2.3(2)
C21 Zr1 C3 C4 75.0(5)
C6 Zr1 C3 C4 78.9(2)
C2 Zr1 C3 C4 115.3(3)
Cl2 Zr1 C3 C2 48.29(18)
C5 Zr1 C3 C2 -77.66(19)
Cl1 Zr1 C3 C2 140.49(18)
C23 Zr1 C3 C2 -153.13(17)
C22 Zr1 C3 C2 170.8(3)
C4 Zr1 C3 C2 -115.3(3)
C20 Zr1 C3 C2 -73.5(2)
C24 Zr1 C3 C2 -112.98(18)
C21 Zr1 C3 C2 -40.2(5)
C6 Zr1 C3 C2 -36.36(17)
C2 C3 C4 C5 3.9(3)
Zr1 C3 C4 C5 -64.7(2)
C2 C3 C4 C10 -177.4(3)
Zr1 C3 C4 C10 114.0(3)
C2 C3 C4 Zr1 68.7(2)
Cl2 Zr1 C4 C3 -21.9(2)
C5 Zr1 C4 C3 -115.1(3)
Cl1 Zr1 C4 C3 71.64(18)
C23 Zr1 C4 C3 151.93(18)
C22 Zr1 C4 C3 149.89(18)
C20 Zr1 C4 C3 -151.02(18)
C24 Zr1 C4 C3 -178.08(19)
C21 Zr1 C4 C3 -158.84(19)
C6 Zr1 C4 C3 -76.65(19)
C2 Zr1 C4 C3 -36.61(17)
Cl2 Zr1 C4 C5 93.15(19)
Cl1 Zr1 C4 C5 -173.29(18)
C23 Zr1 C4 C5 -93.00(19)
C22 Zr1 C4 C5 -95.0(2)
C20 Zr1 C4 C5 -36.0(2)
C24 Zr1 C4 C5 -63.01(19)
C21 Zr1 C4 C5 -43.8(3)
C6 Zr1 C4 C5 38.42(18)
C3 Zr1 C4 C5 115.1(3)
C2 Zr1 C4 C5 78.5(2)
Cl2 Zr1 C4 C10 -144.7(2)
C5 Zr1 C4 C10 122.1(3)
Cl1 Zr1 C4 C10 -51.1(2)
C23 Zr1 C4 C10 29.1(3)
C22 Zr1 C4 C10 27.1(3)
C20 Zr1 C4 C10 86.2(3)
C24 Zr1 C4 C10 59.1(2)
C21 Zr1 C4 C10 78.4(3)
C6 Zr1 C4 C10 160.6(3)
C3 Zr1 C4 C10 -122.8(3)
C2 Zr1 C4 C10 -159.4(3)
C3 C4 C5 C6 -3.2(4)
C10 C4 C5 C6 178.0(3)
Zr1 C4 C5 C6 -71.0(2)
C3 C4 C5 Zr1 67.8(2)
C10 C4 C5 Zr1 -110.9(3)
Cl2 Zr1 C5 C4 -114.10(17)
Cl1 Zr1 C5 C4 7.7(2)
C23 Zr1 C5 C4 95.79(19)
C22 Zr1 C5 C4 118.0(2)
C20 Zr1 C5 C4 146.4(2)
C24 Zr1 C5 C4 113.7(2)
C21 Zr1 C5 C4 152.27(18)
C6 Zr1 C5 C4 -112.7(3)
C3 Zr1 C5 C4 -36.51(18)
C2 Zr1 C5 C4 -76.21(19)
Cl2 Zr1 C5 C6 -1.4(2)
Cl1 Zr1 C5 C6 120.47(16)
C23 Zr1 C5 C6 -151.48(18)
C22 Zr1 C5 C6 -129.28(19)
C4 Zr1 C5 C6 112.7(3)
C20 Zr1 C5 C6 -100.91(19)
C24 Zr1 C5 C6 -133.59(19)
C21 Zr1 C5 C6 -95.00(19)
C3 Zr1 C5 C6 76.21(19)
C2 Zr1 C5 C6 36.52(17)
C4 C5 C6 C7 -177.2(3)
Zr1 C5 C6 C7 112.9(3)
C4 C5 C6 C2 1.3(3)
Zr1 C5 C6 C2 -68.5(2)
C4 C5 C6 Zr1 69.8(2)
C1 C2 C6 C7 2.0(4)
C3 C2 C6 C7 179.8(3)
Zr1 C2 C6 C7 -117.8(3)
C1 C2 C6 C5 -176.8(3)
C3 C2 C6 C5 1.0(3)
Zr1 C2 C6 C5 63.5(2)
C1 C2 C6 Zr1 119.8(3)
C3 C2 C6 Zr1 -62.5(2)
Cl2 Zr1 C6 C7 52.1(2)
C5 Zr1 C6 C7 -126.8(3)
Cl1 Zr1 C6 C7 150.5(2)
C23 Zr1 C6 C7 -88.3(3)
C22 Zr1 C6 C7 -41.2(3)
C4 Zr1 C6 C7 -165.2(3)
C20 Zr1 C6 C7 -49.6(3)
C24 Zr1 C6 C7 -81.1(3)
C21 Zr1 C6 C7 -26.4(3)
C3 Zr1 C6 C7 154.6(3)
C2 Zr1 C6 C7 118.4(3)
Cl2 Zr1 C6 C5 178.88(17)
Cl1 Zr1 C6 C5 -82.74(19)
C23 Zr1 C6 C5 38.5(2)
C22 Zr1 C6 C5 85.6(2)
C4 Zr1 C6 C5 -38.47(18)
C20 Zr1 C6 C5 77.12(19)
C24 Zr1 C6 C5 45.67(19)
C21 Zr1 C6 C5 100.39(19)
C3 Zr1 C6 C5 -78.65(19)
C2 Zr1 C6 C5 -114.9(3)
Cl2 Zr1 C6 C2 -66.24(17)
C5 Zr1 C6 C2 114.9(3)
Cl1 Zr1 C6 C2 32.1(2)
C23 Zr1 C6 C2 153.38(17)
C22 Zr1 C6 C2 -159.56(18)
C4 Zr1 C6 C2 76.41(19)
C20 Zr1 C6 C2 -168.01(18)
C24 Zr1 C6 C2 160.54(18)
C21 Zr1 C6 C2 -144.74(17)
C3 Zr1 C6 C2 36.22(17)
C5 C6 C7 C8 176.6(3)
C2 C6 C7 C8 -1.8(5)
Zr1 C6 C7 C8 -94.6(3)
C6 C7 C8 C9 -0.3(5)
C2 C1 C9 C8 -2.0(5)
C11 C1 C9 C8 177.7(3)
C7 C8 C9 C1 2.3(5)
C9 C1 C11 C16 33.6(4)
C2 C1 C11 C16 -146.8(3)
C9 C1 C11 C12 -143.1(3)
C2 C1 C11 C12 36.5(5)
C16 C11 C12 C13 2.3(5)
C1 C11 C12 C13 179.1(3)
C11 C12 C13 C14 -1.3(5)
C12 C13 C14 C15 -0.9(5)
C12 C13 C14 C17 179.9(3)
C13 C14 C15 C16 2.0(5)
C17 C14 C15 C16 -178.8(3)
C14 C15 C16 C11 -1.0(5)
C12 C11 C16 C15 -1.1(5)
C1 C11 C16 C15 -178.0(3)
C18 O2 C17 O1 -1.0(5)
C18 O2 C17 C14 179.7(3)
C15 C14 C17 O1 -14.8(5)
C13 C14 C17 O1 164.4(3)
C15 C14 C17 O2 164.5(3)
C13 C14 C17 O2 -16.3(4)
C17 O2 C18 C19 -176.3(3)
Cl2 Zr1 C20 C21 44.90(19)
C5 Zr1 C20 C21 170.0(2)
Cl1 Zr1 C20 C21 -63.8(2)
C23 Zr1 C20 C21 -77.2(2)
C22 Zr1 C20 C21 -36.25(18)
C4 Zr1 C20 C21 -171.14(18)
C24 Zr1 C20 C21 -114.0(3)
C6 Zr1 C20 C21 137.65(19)
C3 Zr1 C20 C21 166.60(18)
C2 Zr1 C20 C21 130.25(18)
Cl2 Zr1 C20 C24 158.91(17)
C5 Zr1 C20 C24 -75.97(19)
Cl1 Zr1 C20 C24 50.2(2)
C23 Zr1 C20 C24 36.84(18)
C22 Zr1 C20 C24 77.8(2)
C4 Zr1 C20 C24 -57.1(2)
C21 Zr1 C20 C24 114.0(3)
C6 Zr1 C20 C24 -108.34(19)
C3 Zr1 C20 C24 -79.4(2)
C2 Zr1 C20 C24 -115.75(19)
Cl2 Zr1 C20 C25 -78.0(3)
C5 Zr1 C20 C25 47.2(3)
Cl1 Zr1 C20 C25 173.4(2)
C23 Zr1 C20 C25 160.0(3)
C22 Zr1 C20 C25 -159.1(3)
C4 Zr1 C20 C25 66.0(3)
C24 Zr1 C20 C25 123.1(4)
C21 Zr1 C20 C25 -122.9(4)
C6 Zr1 C20 C25 14.8(3)
C3 Zr1 C20 C25 43.7(3)
C2 Zr1 C20 C25 7.4(3)
C24 C20 C21 C22 -2.7(4)
C25 C20 C21 C22 -172.3(3)
Zr1 C20 C21 C22 64.1(2)
C24 C20 C21 C26 170.9(3)
C25 C20 C21 C26 1.2(5)
Zr1 C20 C21 C26 -122.3(3)
C24 C20 C21 Zr1 -66.8(2)
C25 C20 C21 Zr1 123.5(3)
Cl2 Zr1 C21 C22 108.42(18)
C5 Zr1 C21 C22 -127.41(18)
Cl1 Zr1 C21 C22 18.9(2)
C23 Zr1 C21 C22 -37.94(17)
C4 Zr1 C21 C22 -102.8(2)
C20 Zr1 C21 C22 -116.5(3)
C24 Zr1 C21 C22 -78.67(19)
C6 Zr1 C21 C22 -163.73(17)
C3 Zr1 C21 C22 -160.3(4)
C2 Zr1 C21 C22 169.44(17)
Cl2 Zr1 C21 C20 -135.13(19)
C5 Zr1 C21 C20 -10.9(2)
Cl1 Zr1 C21 C20 135.32(17)
C23 Zr1 C21 C20 78.5(2)
C22 Zr1 C21 C20 116.5(3)
C4 Zr1 C21 C20 13.7(3)
C24 Zr1 C21 C20 37.79(18)
C6 Zr1 C21 C20 -47.3(2)
C3 Zr1 C21 C20 -43.9(5)
C2 Zr1 C21 C20 -74.1(2)
Cl2 Zr1 C21 C26 -14.8(3)
C5 Zr1 C21 C26 109.4(3)
Cl1 Zr1 C21 C26 -104.4(3)
C23 Zr1 C21 C26 -161.2(4)
C22 Zr1 C21 C26 -123.2(4)
C4 Zr1 C21 C26 134.0(3)
C20 Zr1 C21 C26 120.3(4)
C24 Zr1 C21 C26 158.1(4)
C6 Zr1 C21 C26 73.0(3)
C3 Zr1 C21 C26 76.4(6)
C2 Zr1 C21 C26 46.2(4)
C20 C21 C22 C23 2.1(3)
C26 C21 C22 C23 -171.3(3)
Zr1 C21 C22 C23 66.5(2)
C20 C21 C22 C27 177.5(3)
C26 C21 C22 C27 4.2(5)
Zr1 C21 C22 C27 -118.0(3)
C20 C21 C22 Zr1 -64.5(2)
C26 C21 C22 Zr1 122.2(3)
Cl2 Zr1 C22 C21 -68.34(17)
C5 Zr1 C22 C21 71.8(2)
Cl1 Zr1 C22 C21 -162.90(18)
C23 Zr1 C22 C21 114.1(3)
C4 Zr1 C22 C21 117.7(2)
C20 Zr1 C22 C21 36.33(17)
C24 Zr1 C22 C21 76.98(19)
C6 Zr1 C22 C21 25.9(3)
C3 Zr1 C22 C21 167.4(3)
C2 Zr1 C22 C21 -36.5(5)
Cl2 Zr1 C22 C23 177.55(17)
C5 Zr1 C22 C23 -42.3(2)
Cl1 Zr1 C22 C23 82.99(17)
C4 Zr1 C22 C23 3.6(3)
C20 Zr1 C22 C23 -77.78(19)
C24 Zr1 C22 C23 -37.14(17)
C21 Zr1 C22 C23 -114.1(3)
C6 Zr1 C22 C23 -88.2(2)
C3 Zr1 C22 C23 53.3(4)
C2 Zr1 C22 C23 -150.6(4)
Cl2 Zr1 C22 C27 54.9(3)
C5 Zr1 C22 C27 -164.9(2)
Cl1 Zr1 C22 C27 -39.6(3)
C23 Zr1 C22 C27 -122.6(4)
C4 Zr1 C22 C27 -119.0(3)
C20 Zr1 C22 C27 159.6(3)
C24 Zr1 C22 C27 -159.8(3)
C21 Zr1 C22 C27 123.3(4)
C6 Zr1 C22 C27 149.2(3)
C3 Zr1 C22 C27 -69.4(4)
C2 Zr1 C22 C27 86.8(6)
C21 C22 C23 C24 -0.7(3)
C27 C22 C23 C24 -176.1(3)
Zr1 C22 C23 C24 67.1(2)
C21 C22 C23 C28 172.6(3)
C27 C22 C23 C28 -2.8(5)
Zr1 C22 C23 C28 -119.6(3)
C21 C22 C23 Zr1 -67.8(2)
C27 C22 C23 Zr1 116.8(3)
Cl2 Zr1 C23 C24 -117.59(17)
C5 Zr1 C23 C24 33.6(2)
Cl1 Zr1 C23 C24 152.58(18)
C22 Zr1 C23 C24 -114.7(3)
C4 Zr1 C23 C24 67.8(2)
C20 Zr1 C23 C24 -36.98(18)
C21 Zr1 C23 C24 -77.4(2)
C6 Zr1 C23 C24 13.2(2)
C3 Zr1 C23 C24 87.6(2)
C2 Zr1 C23 C24 50.2(3)
Cl2 Zr1 C23 C22 -2.9(2)
C5 Zr1 C23 C22 148.32(18)
Cl1 Zr1 C23 C22 -92.74(17)
C4 Zr1 C23 C22 -177.49(18)
C20 Zr1 C23 C22 77.7(2)
C24 Zr1 C23 C22 114.7(3)
C21 Zr1 C23 C22 37.28(18)
C6 Zr1 C23 C22 127.83(19)
C3 Zr1 C23 C22 -157.75(17)
C2 Zr1 C23 C22 164.9(2)
Cl2 Zr1 C23 C28 121.5(2)
C5 Zr1 C23 C28 -87.3(3)
Cl1 Zr1 C23 C28 31.7(3)
C22 Zr1 C23 C28 124.4(3)
C4 Zr1 C23 C28 -53.1(3)
C20 Zr1 C23 C28 -157.9(3)
C24 Zr1 C23 C28 -120.9(3)
C21 Zr1 C23 C28 161.7(3)
C6 Zr1 C23 C28 -107.8(3)
C3 Zr1 C23 C28 -33.3(3)
C2 Zr1 C23 C28 -70.7(4)
C22 C23 C24 C20 -1.0(4)
C28 C23 C24 C20 -174.5(3)
Zr1 C23 C24 C20 65.7(2)
C22 C23 C24 C29 166.9(3)
C28 C23 C24 C29 -6.6(5)
Zr1 C23 C24 C29 -126.4(3)
C22 C23 C24 Zr1 -66.7(2)
C28 C23 C24 Zr1 119.8(3)
C21 C20 C24 C23 2.2(4)
C25 C20 C24 C23 171.8(3)
Zr1 C20 C24 C23 -65.2(2)
C21 C20 C24 C29 -165.3(3)
C25 C20 C24 C29 4.3(5)
Zr1 C20 C24 C29 127.2(3)
C21 C20 C24 Zr1 67.4(2)
C25 C20 C24 Zr1 -123.0(3)
Cl2 Zr1 C24 C23 87.24(19)
C5 Zr1 C24 C23 -146.5(2)
Cl1 Zr1 C24 C23 -29.04(19)
C22 Zr1 C24 C23 37.55(18)
C4 Zr1 C24 C23 -116.47(19)
C20 Zr1 C24 C23 115.4(3)
C21 Zr1 C24 C23 77.9(2)
C6 Zr1 C24 C23 -170.11(18)
C3 Zr1 C24 C23 -117.69(19)
C2 Zr1 C24 C23 -156.86(17)
Cl2 Zr1 C24 C20 -28.2(2)
C5 Zr1 C24 C20 98.1(2)
Cl1 Zr1 C24 C20 -144.46(17)
C23 Zr1 C24 C20 -115.4(3)
C22 Zr1 C24 C20 -77.9(2)
C4 Zr1 C24 C20 128.1(2)
C21 Zr1 C24 C20 -37.49(19)
C6 Zr1 C24 C20 74.5(2)
C3 Zr1 C24 C20 126.89(19)
C2 Zr1 C24 C20 87.7(2)
Cl2 Zr1 C24 C29 -152.3(2)
C5 Zr1 C24 C29 -26.0(3)
Cl1 Zr1 C24 C29 91.4(3)
C23 Zr1 C24 C29 120.5(4)
C22 Zr1 C24 C29 158.0(3)
C4 Zr1 C24 C29 4.0(3)
C20 Zr1 C24 C29 -124.1(4)
C21 Zr1 C24 C29 -161.6(3)
C6 Zr1 C24 C29 -49.6(3)
C3 Zr1 C24 C29 2.8(3)
C2 Zr1 C24 C29 -36.4(3)
